data_2212503
loop_
_publ_author_name
'Coelho, Ana C.'
'Gon\,calves, Isabel S.'
'Almeida Paz, Filipe A.'

_publ_section_title
;
 Ethyl [3-(2-pyridyl)pyrazol-1-yl]acetate monohydrate
;
_journal_coeditor_code CF2086
_journal_issue 3
_journal_name_full 'Acta Crystallographica Section E'
_journal_page_first o1380
_journal_page_last o1382
_journal_paper_doi 10.1107/S1600536807007015
_journal_volume 63
_journal_year 2007
_chemical_formula_iupac 'C12 H13 N3 O2 , H2 O'
_chemical_formula_moiety 'C12 H13 N3 O2 , H2 O'
_chemical_formula_sum 'C12 H15 N3 O3'
_chemical_formula_weight 249.27
_chemical_name_systematic
;
Ethyl [3-(2-pyridyl)pyrazol-1-yl]acetate monohydrate
;
_space_group_IT_number 14
_symmetry_cell_setting monoclinic
_symmetry_space_group_name_Hall '-P 2yn'
_symmetry_space_group_name_H-M 'P 1 21/n 1'
_atom_sites_solution_hydrogens geom
_atom_sites_solution_primary direct
_atom_sites_solution_secondary difmap
_cell_angle_alpha 90.00
_cell_angle_beta 104.929(6)
_cell_angle_gamma 90.00
_cell_formula_units_Z 8
_cell_length_a 22.332(2)
_cell_length_b 4.7356(5)
_cell_length_c 24.651(3)
_cell_measurement_reflns_used 9034
_cell_measurement_temperature 100(2)
_cell_measurement_theta_max 30.12
_cell_measurement_theta_min 2.86
_cell_volume 2519.0(5)
_computing_cell_refinement APEX2
_computing_data_collection 'APEX2 (Bruker, 2006)'
_computing_data_reduction 'SAINT-Plus (Bruker, 2005)'
_computing_molecular_graphics 'DIAMOND (Brandenburg, 2006)'
_computing_publication_material SHELXTL
_computing_structure_refinement SHELXTL
_computing_structure_solution 'SHELXTL (Bruker 2001)'
_diffrn_ambient_temperature 100(2)
_diffrn_measured_fraction_theta_full 0.948
_diffrn_measured_fraction_theta_max 0.948
_diffrn_measurement_device_type 'Bruker X8 APEXII'
_diffrn_measurement_method '\w and \f'
_diffrn_radiation_monochromator graphite
_diffrn_radiation_source 'fine-focus sealed tube'
_diffrn_radiation_type MoK\a
_diffrn_radiation_wavelength 0.71073
_diffrn_reflns_av_R_equivalents 0.0302
_diffrn_reflns_av_sigmaI/netI 0.0274
_diffrn_reflns_limit_h_max 26
_diffrn_reflns_limit_h_min -26
_diffrn_reflns_limit_k_max 5
_diffrn_reflns_limit_k_min -5
_diffrn_reflns_limit_l_max 27
_diffrn_reflns_limit_l_min -28
_diffrn_reflns_number 27588
_diffrn_reflns_theta_full 25.35
_diffrn_reflns_theta_max 25.35
_diffrn_reflns_theta_min 3.72
_diffrn_standards_decay_% 0
_diffrn_standards_interval_count 0
_diffrn_standards_interval_time 0
_diffrn_standards_number 0
_exptl_absorpt_coefficient_mu 0.096
_exptl_absorpt_correction_T_max 0.985
_exptl_absorpt_correction_T_min 0.927
_exptl_absorpt_correction_type multi-scan
_exptl_absorpt_process_details '(SADABS; Sheldrick, 1998)'
_exptl_crystal_colour Colourless
_exptl_crystal_density_diffrn 1.315
_exptl_crystal_density_method 'not measured'
_exptl_crystal_description Needle
_exptl_crystal_F_000 1056
_exptl_crystal_size_max 0.40
_exptl_crystal_size_mid 0.16
_exptl_crystal_size_min 0.08
_refine_diff_density_max 0.950
_refine_diff_density_min -0.765
_refine_ls_extinction_method none
_refine_ls_goodness_of_fit_ref 1.023
_refine_ls_hydrogen_treatment mixed
_refine_ls_matrix_type full
_refine_ls_number_parameters 345
_refine_ls_number_reflns 4387
_refine_ls_number_restraints 13
_refine_ls_restrained_S_all 1.023
_refine_ls_R_factor_all 0.0874
_refine_ls_R_factor_gt 0.0613
_refine_ls_shift/su_max 0.003
_refine_ls_shift/su_mean 0.000
_refine_ls_structure_factor_coef Fsqd
_refine_ls_weighting_details 'calc w = 1/[\s^2^(Fo^2^)+(0.0711P)^2^+4.6214P] where P=(Fo^2^+2Fc^2^)/3'
_refine_ls_weighting_scheme calc
_refine_ls_wR_factor_gt 0.1538
_refine_ls_wR_factor_ref 0.1764
_reflns_number_gt 3182
_reflns_number_total 4387
_reflns_threshold_expression I>2\s(I)
_cod_data_source_file cf2086.cif
_cod_data_source_block I
_cod_depositor_comments
;
The following automatic conversions were performed:
'_symmetry_cell_setting' value 'Monoclinic' changed to 'monoclinic'
according to '/home/saulius/struct/CIF-dictionaries/cif_core.dic'
dictionary named 'cif_core.dic' version 2.4.1 from 2010-06-29.

Automatic conversion script
Id: cif_fix_enum 1527 2010-12-29 10:47:43Z saulius 

The following automatic conversions were performed:

'_symmetry_cell_setting' value 'Monoclinic' changed to 'monoclinic'
according to /home/saulius/struct/CIF-dictionaries/cif_core.dic
dictionary named 'cif_core.dic' version 2.4.1 from 2010-06-29.

Automatic conversion script
Id: cif_fix_values 1715 2011-07-08 13:25:40Z adriana 
;
_cod_original_sg_symbol_H-M 'P 21/n'
_cod_database_code 2212503
_cod_database_fobs_code 2212503

loop_
_symmetry_equiv_pos_as_xyz
'x, y, z'
'-x+1/2, y+1/2, -z+1/2'
'-x, -y, -z'
'x-1/2, -y-1/2, z-1/2'

loop_
_atom_site_type_symbol
_atom_site_label
_atom_site_fract_x
_atom_site_fract_y
_atom_site_fract_z
_atom_site_U_iso_or_equiv
_atom_site_adp_type
_atom_site_calc_flag
_atom_site_refinement_flags
_atom_site_occupancy
N N1 0.14974(10) -0.1946(5) 0.09385(10) 0.0260(6) Uani d . 1
N N2 0.14440(9) 0.2986(5) 0.20435(9) 0.0202(5) Uani d . 1
N N3 0.09557(10) 0.4700(5) 0.20315(9) 0.0216(5) Uani d . 1
O O1 0.05648(9) 0.2543(4) 0.29203(8) 0.0305(5) Uani d . 1
O O2 0.10854(8) 0.5945(4) 0.34809(8) 0.0261(5) Uani d . 1
C C1 0.18800(13) -0.3854(7) 0.08040(13) 0.0323(7) Uani d . 1
H H1 0.1741 -0.4824 0.0457 0.039 Uiso calc R 1
C C2 0.24594(13) -0.4496(6) 0.11357(13) 0.0304(7) Uani d . 1
H H2 0.2713 -0.5860 0.1020 0.037 Uiso calc R 1
C C3 0.26606(12) -0.3103(6) 0.16403(12) 0.0256(7) Uani d . 1
H H3 0.3057 -0.3498 0.1882 0.031 Uiso calc R 1
C C4 0.22787(11) -0.1124(6) 0.17904(11) 0.0217(6) Uani d . 1
H H4 0.2410 -0.0135 0.2136 0.026 Uiso calc R 1
C C5 0.17003(11) -0.0597(6) 0.14304(11) 0.0192(6) Uani d . 1
C C6 0.12735(11) 0.1496(6) 0.15679(11) 0.0198(6) Uani d . 1
C C7 0.06734(12) 0.2240(6) 0.12577(12) 0.0267(6) Uani d . 1
H H7 0.0447 0.1492 0.0907 0.032 Uiso calc R 1
C C8 0.04862(12) 0.4279(6) 0.15721(12) 0.0272(7) Uani d . 1
H H8 0.0097 0.5220 0.1483 0.033 Uiso calc R 1
C C9 0.09717(12) 0.6474(6) 0.25111(11) 0.0226(6) Uani d . 1
H H9A 0.0656 0.7982 0.2404 0.027 Uiso calc R 1
H H9B 0.1384 0.7379 0.2638 0.027 Uiso calc R 1
C C10 0.08445(11) 0.4738(6) 0.29833(11) 0.0221(6) Uani d . 1
C C11 0.09967(14) 0.4351(7) 0.39598(12) 0.0317(7) Uani d . 1
H H11A 0.1185 0.2454 0.3969 0.038 Uiso calc R 1
H H11B 0.0549 0.4116 0.3930 0.038 Uiso calc R 1
C C12 0.1295(2) 0.5929(11) 0.44772(15) 0.0821(17) Uani d . 1
H H12A 0.1744 0.5990 0.4522 0.123 Uiso calc R 1
H H12B 0.1208 0.4984 0.4802 0.123 Uiso calc R 1
H H12C 0.1131 0.7858 0.4450 0.123 Uiso calc R 1
N N4 0.13995(10) 0.7214(5) 0.59836(10) 0.0244(5) Uani d . 1
N N5 0.14357(9) 0.2208(5) 0.70981(9) 0.0199(5) Uani d . 1
N N6 0.09557(10) 0.0492(4) 0.71125(9) 0.0205(5) Uani d . 1
O O3 0.05836(10) 0.2304(5) 0.80469(10) 0.0387(6) Uani d . 1
O O4 0.11124(10) -0.1265(6) 0.85499(9) 0.0473(7) Uani d . 1
C C13 0.17597(13) 0.9154(6) 0.58258(12) 0.0277(7) Uani d . 1
H H13 0.1590 1.0183 0.5491 0.033 Uiso calc R 1
C C14 0.23591(13) 0.9747(6) 0.61188(12) 0.0266(6) Uani d . 1
H H14 0.2599 1.1112 0.5986 0.032 Uiso calc R 1
C C15 0.26003(12) 0.8294(6) 0.66121(12) 0.0246(6) Uani d . 1
H H15 0.3011 0.8659 0.6828 0.030 Uiso calc R 1
C C16 0.22401(11) 0.6307(6) 0.67883(12) 0.0218(6) Uani d . 1
H H16 0.2399 0.5289 0.7127 0.026 Uiso calc R 1
C C17 0.16401(11) 0.5816(5) 0.64625(11) 0.0191(6) Uani d . 1
C C18 0.12330(11) 0.3721(5) 0.66278(11) 0.0187(6) Uani d . 1
C C19 0.06234(12) 0.2962(6) 0.63481(12) 0.0261(6) Uani d . 1
H H19 0.0377 0.3711 0.6006 0.031 Uiso calc R 1
C C20 0.04619(12) 0.0914(6) 0.66742(12) 0.0254(6) Uani d . 1
H H20 0.0074 -0.0032 0.6605 0.031 Uiso calc R 1
C C21 0.10115(13) -0.1367(6) 0.75851(11) 0.0242(6) Uani d . 1
H H21A 0.1437 -0.2143 0.7698 0.029 Uiso calc R 1
H H21B 0.0720 -0.2967 0.7474 0.029 Uiso calc R 1
C C22 0.08733(12) 0.0156(6) 0.80798(13) 0.0274(7) Uani d . 1
C C23 0.09520(17) -0.0295(14) 0.90468(15) 0.103(2) Uani d D 1
H H23A 0.0731 -0.1814 0.9192 0.123 Uiso calc R 1
H H23B 0.0670 0.1346 0.8952 0.123 Uiso calc R 1
C C24 0.1508(2) 0.0518(15) 0.94815(18) 0.114(3) Uani d D 1
H H24A 0.1852 -0.0729 0.9463 0.171 Uiso calc R 1
H H24B 0.1425 0.0352 0.9852 0.171 Uiso calc R 1
H H24C 0.1617 0.2475 0.9420 0.171 Uiso calc R 1
O O1W 0.03239(11) 0.7511(5) 0.01011(10) 0.0507(7) Uani d D 1
H H1A 0.0699(9) 0.761(7) 0.0427(8) 0.076 Uiso d D 1
H H1B -0.0006(11) 0.626(8) 0.0178(15) 0.076 Uiso d PD 0.50
H H1C 0.0162(15) 0.942(3) -0.0035(17) 0.076 Uiso d PD 0.50
O O2W 0.01234(11) 0.7517(5) 0.52880(10) 0.0514(7) Uani d D 1
H H2A 0.0571(4) 0.768(7) 0.5492(13) 0.077 Uiso d D 1
H H2B -0.0065(15) 0.939(3) 0.515(2) 0.077 Uiso d PD 0.50
H H2C 0.0049(16) 0.607(8) 0.4983(15) 0.077 Uiso d PD 0.50

loop_
_atom_site_aniso_label
_atom_site_aniso_U_11
_atom_site_aniso_U_22
_atom_site_aniso_U_33
_atom_site_aniso_U_12
_atom_site_aniso_U_13
_atom_site_aniso_U_23
N1 0.0221(12) 0.0280(13) 0.0276(14) 0.0040(10) 0.0061(11) -0.0044(10)
N2 0.0159(11) 0.0224(12) 0.0233(13) 0.0005(9) 0.0070(10) -0.0008(9)
N3 0.0173(11) 0.0238(12) 0.0242(13) 0.0013(9) 0.0061(10) -0.0037(10)
O1 0.0319(11) 0.0267(11) 0.0377(12) -0.0087(9) 0.0177(10) -0.0071(9)
O2 0.0273(10) 0.0307(11) 0.0223(11) -0.0062(8) 0.0098(9) -0.0017(8)
C1 0.0287(16) 0.0364(18) 0.0320(18) 0.0053(13) 0.0081(14) -0.0095(14)
C2 0.0247(15) 0.0297(17) 0.0405(18) 0.0066(12) 0.0149(14) -0.0038(13)
C3 0.0148(13) 0.0277(16) 0.0348(17) 0.0015(11) 0.0072(12) 0.0056(12)
C4 0.0183(13) 0.0232(14) 0.0235(15) -0.0016(11) 0.0050(12) -0.0008(11)
C5 0.0154(13) 0.0229(14) 0.0206(14) 0.0000(10) 0.0069(11) 0.0005(11)
C6 0.0174(13) 0.0220(14) 0.0199(14) -0.0002(10) 0.0049(11) -0.0006(11)
C7 0.0194(14) 0.0346(17) 0.0242(15) 0.0053(12) 0.0021(12) -0.0057(12)
C8 0.0188(14) 0.0319(16) 0.0298(16) 0.0072(11) 0.0043(13) -0.0030(13)
C9 0.0244(14) 0.0194(14) 0.0261(15) -0.0017(11) 0.0104(12) -0.0040(11)
C10 0.0163(13) 0.0242(15) 0.0285(16) 0.0014(11) 0.0107(12) -0.0041(12)
C11 0.0327(16) 0.0353(18) 0.0312(17) -0.0044(13) 0.0158(14) 0.0024(13)
C12 0.124(4) 0.094(4) 0.028(2) -0.069(3) 0.020(2) -0.006(2)
N4 0.0244(12) 0.0214(12) 0.0264(13) -0.0028(9) 0.0049(10) -0.0017(10)
N5 0.0166(11) 0.0182(11) 0.0266(13) -0.0004(9) 0.0087(10) -0.0016(9)
N6 0.0186(11) 0.0170(12) 0.0272(13) 0.0004(9) 0.0080(10) -0.0007(9)
O3 0.0345(12) 0.0357(13) 0.0519(14) 0.0062(10) 0.0221(11) -0.0107(11)
O4 0.0374(13) 0.0805(19) 0.0242(12) 0.0218(12) 0.0086(10) -0.0043(12)
C13 0.0355(16) 0.0238(15) 0.0236(15) -0.0034(12) 0.0071(13) -0.0008(12)
C14 0.0289(15) 0.0217(15) 0.0333(17) -0.0066(11) 0.0156(13) -0.0043(12)
C15 0.0182(13) 0.0219(15) 0.0343(17) -0.0017(11) 0.0079(12) -0.0070(12)
C16 0.0171(13) 0.0216(14) 0.0263(16) 0.0028(10) 0.0046(12) -0.0031(11)
C17 0.0192(13) 0.0166(13) 0.0224(15) 0.0010(10) 0.0071(12) -0.0050(11)
C18 0.0168(13) 0.0158(13) 0.0240(15) 0.0014(10) 0.0063(11) -0.0030(11)
C19 0.0197(14) 0.0254(15) 0.0308(16) -0.0021(11) 0.0025(12) 0.0016(12)
C20 0.0159(13) 0.0259(15) 0.0326(17) -0.0031(11) 0.0029(13) -0.0012(12)
C21 0.0259(14) 0.0193(14) 0.0299(16) 0.0003(11) 0.0116(13) -0.0001(11)
C22 0.0194(14) 0.0311(17) 0.0342(17) -0.0028(12) 0.0116(13) -0.0065(13)
C23 0.071(3) 0.207(7) 0.029(2) 0.065(4) 0.010(2) -0.026(3)
C24 0.104(4) 0.189(7) 0.069(3) -0.085(4) 0.058(3) -0.075(4)
O1W 0.0407(13) 0.0485(15) 0.0482(15) 0.0002(11) -0.0149(12) -0.0008(12)
O2W 0.0410(14) 0.0463(15) 0.0530(16) -0.0080(11) -0.0132(12) 0.0070(12)

loop_
_atom_type_symbol
_atom_type_description
_atom_type_scat_dispersion_real
_atom_type_scat_dispersion_imag
_atom_type_scat_source
C C 0.0033 0.0016 'International Tables Vol C Tables 4.2.6.8 and 6.1.1.4'
H H 0.0000 0.0000 'International Tables Vol C Tables 4.2.6.8 and 6.1.1.4'
N N 0.0061 0.0033 'International Tables Vol C Tables 4.2.6.8 and 6.1.1.4'
O O 0.0106 0.0060 'International Tables Vol C Tables 4.2.6.8 and 6.1.1.4'

loop_
_geom_angle_atom_site_label_1
_geom_angle_atom_site_label_2
_geom_angle_atom_site_label_3
_geom_angle
_geom_angle_publ_flag
C5 N1 C1 117.1(2) no
C6 N2 N3 104.6(2) no
C8 N3 N2 112.2(2) no
C8 N3 C9 128.7(2) no
N2 N3 C9 118.8(2) no
C10 O2 C11 114.6(2) no
N1 C1 C2 124.3(3) no
N1 C1 H1 117.9 no
C2 C1 H1 117.9 no
C1 C2 C3 118.0(3) no
C1 C2 H2 121.0 no
C3 C2 H2 121.0 no
C2 C3 C4 119.2(3) no
C2 C3 H3 120.4 no
C4 C3 H3 120.4 no
C3 C4 C5 119.2(3) no
C3 C4 H4 120.4 no
C5 C4 H4 120.4 no
N1 C5 C4 122.3(2) no
N1 C5 C6 116.1(2) no
C4 C5 C6 121.6(2) no
N2 C6 C7 111.2(2) no
N2 C6 C5 120.1(2) no
C7 C6 C5 128.7(2) no
C8 C7 C6 104.8(2) no
C8 C7 H7 127.6 no
C6 C7 H7 127.6 no
N3 C8 C7 107.2(2) no
N3 C8 H8 126.4 no
C7 C8 H8 126.4 no
N3 C9 C10 110.2(2) no
N3 C9 H9A 109.6 no
C10 C9 H9A 109.6 no
N3 C9 H9B 109.6 no
C10 C9 H9B 109.6 no
H9A C9 H9B 108.1 no
O1 C10 O2 124.2(3) no
O1 C10 C9 124.4(3) no
O2 C10 C9 111.3(2) no
O2 C11 C12 108.1(3) no
O2 C11 H11A 110.1 no
C12 C11 H11A 110.1 no
O2 C11 H11B 110.1 no
C12 C11 H11B 110.1 no
H11A C11 H11B 108.4 no
C11 C12 H12A 109.5 no
C11 C12 H12B 109.5 no
H12A C12 H12B 109.5 no
C11 C12 H12C 109.5 no
H12A C12 H12C 109.5 no
H12B C12 H12C 109.5 no
C17 N4 C13 117.3(2) no
C18 N5 N6 104.5(2) no
C20 N6 N5 112.4(2) no
C20 N6 C21 128.5(2) no
N5 N6 C21 119.0(2) no
C22 O4 C23 116.7(3) no
N4 C13 C14 124.2(3) no
N4 C13 H13 117.9 no
C14 C13 H13 117.9 no
C13 C14 C15 117.8(3) no
C13 C14 H14 121.1 no
C15 C14 H14 121.1 no
C16 C15 C14 119.4(3) no
C16 C15 H15 120.3 no
C14 C15 H15 120.3 no
C15 C16 C17 119.0(3) no
C15 C16 H16 120.5 no
C17 C16 H16 120.5 no
N4 C17 C16 122.2(2) no
N4 C17 C18 116.2(2) no
C16 C17 C18 121.6(2) no
N5 C18 C19 110.9(2) no
N5 C18 C17 120.3(2) no
C19 C18 C17 128.8(2) no
C20 C19 C18 105.2(2) no
C20 C19 H19 127.4 no
C18 C19 H19 127.4 no
N6 C20 C19 107.0(2) no
N6 C20 H20 126.5 no
C19 C20 H20 126.5 no
N6 C21 C22 111.5(2) no
N6 C21 H21A 109.3 no
C22 C21 H21A 109.3 no
N6 C21 H21B 109.3 no
C22 C21 H21B 109.3 no
H21A C21 H21B 108.0 no
O3 C22 O4 125.4(3) no
O3 C22 C21 124.6(3) no
O4 C22 C21 110.0(2) no
O4 C23 C24 110.9(3) no
O4 C23 H23A 109.5 no
C24 C23 H23A 109.5 no
O4 C23 H23B 109.5 no
C24 C23 H23B 109.5 no
H23A C23 H23B 108.0 no
C23 C24 H24A 109.5 no
C23 C24 H24B 109.5 no
H24A C24 H24B 109.5 no
C23 C24 H24C 109.5 no
H24A C24 H24C 109.5 no
H24B C24 H24C 109.5 no
H1A O1W H1B 112.39(17) no
H1A O1W H1C 112.40(17) no
H1B O1W H1C 112.39(17) no
H2A O2W H2B 112.39(17) no
H2A O2W H2C 112.38(17) no
H2B O2W H2C 112.38(17) no

loop_
_geom_bond_atom_site_label_1
_geom_bond_atom_site_label_2
_geom_bond_distance
_geom_bond_publ_flag
N1 C5 1.342(3) no
N1 C1 1.343(3) no
N2 C6 1.337(3) no
N2 N3 1.354(3) no
N3 C8 1.345(4) no
N3 C9 1.443(3) no
O1 C10 1.202(3) no
O2 C10 1.334(3) no
O2 C11 1.457(3) no
C1 C2 1.375(4) no
C1 H1 0.950 no
C2 C3 1.377(4) no
C2 H2 0.950 no
C3 C4 1.380(4) no
C3 H3 0.950 no
C4 C5 1.388(4) no
C4 H4 0.950 no
C5 C6 1.474(3) no
C6 C7 1.406(4) no
C7 C8 1.369(4) no
C7 H7 0.950 no
C8 H8 0.950 no
C9 C10 1.511(4) no
C9 H9A 0.990 no
C9 H9B 0.990 no
C11 C12 1.481(5) no
C11 H11A 0.990 no
C11 H11B 0.990 no
C12 H12A 0.980 no
C12 H12B 0.980 no
C12 H12C 0.980 no
N4 C17 1.339(3) no
N4 C13 1.343(3) no
N5 C18 1.339(3) no
N5 N6 1.353(3) no
N6 C20 1.345(3) no
N6 C21 1.440(3) no
O3 C22 1.197(3) no
O4 C22 1.327(4) no
O4 C23 1.437(4) no
C13 C14 1.376(4) no
C13 H13 0.950 no
C14 C15 1.380(4) no
C14 H14 0.950 no
C15 C16 1.379(4) no
C15 H15 0.950 no
C16 C17 1.393(4) no
C16 H16 0.950 no
C17 C18 1.472(4) no
C18 C19 1.405(4) no
C19 C20 1.366(4) no
C19 H19 0.950 no
C20 H20 0.950 no
C21 C22 1.515(4) no
C21 H21A 0.990 no
C21 H21B 0.990 no
C23 C24 1.467(6) no
C23 H23A 0.990 no
C23 H23B 0.990 no
C24 H24A 0.980 no
C24 H24B 0.980 no
C24 H24C 0.980 no
O1W H1A 1.000(10) no
O1W H1B 1.000(10) no
O1W H1C 1.000(10) no
O2W H2A 1.000(10) no
O2W H2B 1.000(10) no
O2W H2C 1.000(10) no

loop_
_geom_hbond_atom_site_label_D
_geom_hbond_atom_site_label_H
_geom_hbond_atom_site_label_A
_geom_hbond_site_symmetry_A
_geom_hbond_distance_DH
_geom_hbond_distance_HA
_geom_hbond_distance_DA
_geom_hbond_angle_DHA
O1W H1A N1 1_565 1.000(10) 1.91(2) 2.900(3) 168(3)
O1W H1B O1W 3_565 1.000(10) 1.98(3) 2.762(5) 133(4)
O1W H1C O1W 3_575 1.000(10) 1.80(2) 2.743(5) 157(4)
O2W H2A N4 . 1.000(10) 1.95(2) 2.926(3) 166(3)
O2W H2B O2W 3_576 1.000(10) 1.81(3) 2.729(5) 152(4)
O2W H2C O2W 3_566 1.000(10) 1.83(2) 2.757(5) 153(5)
C8 H8 O3 3_566 0.95 2.44 3.219(3) 140
C9 H9A O1 1_565 0.99 2.54 3.252(3) 129
C19 H19 O2W . 0.95 2.49 3.351(4) 151
C20 H20 O1 3_556 0.95 2.38 3.181(3) 141

loop_
_geom_torsion_atom_site_label_1
_geom_torsion_atom_site_label_2
_geom_torsion_atom_site_label_3
_geom_torsion_atom_site_label_4
_geom_torsion
_geom_torsion_publ_flag
C6 N2 N3 C8 1.3(3) no
C6 N2 N3 C9 175.6(2) no
C5 N1 C1 C2 0.0(4) no
N1 C1 C2 C3 0.3(5) no
C1 C2 C3 C4 -0.4(4) no
C2 C3 C4 C5 0.3(4) no
C1 N1 C5 C4 -0.1(4) no
C1 N1 C5 C6 179.7(2) no
C3 C4 C5 N1 0.0(4) no
C3 C4 C5 C6 -179.8(2) no
N3 N2 C6 C7 -0.8(3) no
N3 N2 C6 C5 179.1(2) no
N1 C5 C6 N2 -178.4(2) no
C4 C5 C6 N2 1.4(4) no
N1 C5 C6 C7 1.4(4) no
C4 C5 C6 C7 -178.7(3) no
N2 C6 C7 C8 0.0(3) no
C5 C6 C7 C8 -179.9(3) no
N2 N3 C8 C7 -1.3(3) no
C9 N3 C8 C7 -174.9(3) no
C6 C7 C8 N3 0.8(3) no
C8 N3 C9 C10 97.2(3) no
N2 N3 C9 C10 -76.0(3) no
C11 O2 C10 O1 1.3(4) no
C11 O2 C10 C9 -178.4(2) no
N3 C9 C10 O1 -24.1(4) no
N3 C9 C10 O2 155.5(2) no
C10 O2 C11 C12 179.2(3) no
C18 N5 N6 C20 -0.9(3) no
C18 N5 N6 C21 -177.5(2) no
C17 N4 C13 C14 1.2(4) no
N4 C13 C14 C15 -1.4(4) no
C13 C14 C15 C16 0.7(4) no
C14 C15 C16 C17 0.0(4) no
C13 N4 C17 C16 -0.4(4) no
C13 N4 C17 C18 179.5(2) no
C15 C16 C17 N4 -0.2(4) no
C15 C16 C17 C18 179.9(2) no
N6 N5 C18 C19 0.3(3) no
N6 N5 C18 C17 -178.8(2) no
N4 C17 C18 N5 179.5(2) no
C16 C17 C18 N5 -0.6(4) no
N4 C17 C18 C19 0.6(4) no
C16 C17 C18 C19 -179.6(3) no
N5 C18 C19 C20 0.4(3) no
C17 C18 C19 C20 179.4(3) no
N5 N6 C20 C19 1.2(3) no
C21 N6 C20 C19 177.3(2) no
C18 C19 C20 N6 -0.9(3) no
C20 N6 C21 C22 -94.1(3) no
N5 N6 C21 C22 81.8(3) no
C23 O4 C22 O3 7.0(5) no
C23 O4 C22 C21 -172.1(3) no
N6 C21 C22 O3 20.7(4) no
N6 C21 C22 O4 -160.2(2) no
C22 O4 C23 C24 -120.1(5) no
